data_7043522
loop_
_publ_author_name
'Singh, Poornima'
'Singh, Ajai kumar'

_publ_section_title
;
 Palladium(II) complexes of N, N-diphenylacetamide based thio/selenoethers
 and flower shaped Pd16S7 and prismatic Pd17Se15 nano-particles tailored
 from them as catalysts for C&#x2212;C and C&#x2212;O coupling
;
_journal_name_full 'Dalton Trans.'
_journal_paper_doi 10.1039/C7DT01279A
_journal_year 2017
_chemical_formula_moiety 'C56 H48 Cl2 N4 O4 Pd Se2, 2(C2 H3 N)'
_chemical_formula_sum 'C60 H54 Cl2 N6 O4 Pd Se2'
_chemical_formula_weight 1258.31
_chemical_name_systematic
; 
 ? 
;
_space_group_IT_number 2
_symmetry_cell_setting triclinic
_symmetry_space_group_name_Hall '-P 1'
_symmetry_space_group_name_H-M 'P -1'
_atom_sites_solution_hydrogens geom
_atom_sites_solution_primary direct
_atom_sites_solution_secondary difmap
_audit_block_doi 10.5517/ccdc.csd.cc1n5d6f
_audit_creation_method SHELXL-97
_audit_update_record
;
2016-12-26 deposited with the CCDC.
2017-07-05 downloaded from the CCDC.
;
_cell_angle_alpha 81.965(4)
_cell_angle_beta 89.092(5)
_cell_angle_gamma 68.046(4)
_cell_formula_units_Z 1
_cell_length_a 9.430(2)
_cell_length_b 10.752(3)
_cell_length_c 14.940(4)
_cell_measurement_reflns_used 2277
_cell_measurement_temperature 298(2)
_cell_measurement_theta_max 25.60
_cell_measurement_theta_min 2.31
_cell_volume 1390.1(6)
_computing_cell_refinement 'Bruker SMART'
_computing_data_collection 'Bruker SMART'
_computing_data_reduction 'Bruker SAINT'
_computing_molecular_graphics 'Bruker SHELXTL'
_computing_publication_material 'Bruker SHELXTL'
_computing_structure_refinement 'SHELXL-97 (Sheldrick, 1997)'
_computing_structure_solution 'SHELXS-97 (Sheldrick, 1990)'
_diffrn_ambient_temperature 298(2)
_diffrn_measured_fraction_theta_full 0.989
_diffrn_measured_fraction_theta_max 0.989
_diffrn_measurement_device_type 'CCD area detector'
_diffrn_measurement_method 'phi and omega scans'
_diffrn_radiation_monochromator graphite
_diffrn_radiation_source 'fine-focus sealed tube'
_diffrn_radiation_type MoK\a
_diffrn_radiation_wavelength 0.71073
_diffrn_reflns_av_R_equivalents 0.0202
_diffrn_reflns_av_sigmaI/netI 0.0531
_diffrn_reflns_limit_h_max 8
_diffrn_reflns_limit_h_min -11
_diffrn_reflns_limit_k_max 12
_diffrn_reflns_limit_k_min -12
_diffrn_reflns_limit_l_max 17
_diffrn_reflns_limit_l_min -15
_diffrn_reflns_number 5997
_diffrn_reflns_theta_full 25.00
_diffrn_reflns_theta_max 25.00
_diffrn_reflns_theta_min 2.31
_exptl_absorpt_coefficient_mu 1.792
_exptl_absorpt_correction_T_max 0.598
_exptl_absorpt_correction_T_min 0.556
_exptl_absorpt_correction_type multi-scan
_exptl_absorpt_process_details '(SADABS; Bruker, 2000)'
_exptl_crystal_colour orange
_exptl_crystal_density_diffrn 1.503
_exptl_crystal_density_meas 1.503
_exptl_crystal_density_method 'not measured'
_exptl_crystal_description block
_exptl_crystal_F_000 636.0
_exptl_crystal_size_max 0.33
_exptl_crystal_size_mid 0.31
_exptl_crystal_size_min 0.29
_refine_diff_density_max 0.625
_refine_diff_density_min -0.568
_refine_diff_density_rms 0.136
_refine_ls_extinction_method none
_refine_ls_goodness_of_fit_ref 1.023
_refine_ls_hydrogen_treatment mixed
_refine_ls_matrix_type full
_refine_ls_number_parameters 341
_refine_ls_number_reflns 4504
_refine_ls_number_restraints 0
_refine_ls_restrained_S_all 1.023
_refine_ls_R_factor_all 0.0590
_refine_ls_R_factor_gt 0.0447
_refine_ls_shift/su_max 0.001
_refine_ls_shift/su_mean 0.000
_refine_ls_structure_factor_coef Fsqd
_refine_ls_weighting_details 'calc w=1/[\s^2^(Fo^2^)+(0.1157P)^2^+0.0000P] where P=(Fo^2^+2Fc^2^)/3'
_refine_ls_weighting_scheme calc
_refine_ls_wR_factor_gt 0.1382
_refine_ls_wR_factor_ref 0.1651
_reflns_number_gt 3573
_reflns_number_total 4899
_reflns_threshold_expression >2sigma(I)
_cod_data_source_file c7dt01279a2.cif
_cod_data_source_block om986m
_cod_depositor_comments
;
The following automatic conversions were performed:

'_symmetry_cell_setting' value 'Triclinic' changed to 'triclinic'
according to
/home/data/users/saulius/crontab/automatic-downloads/rss-feeds/RSC/lib/dictionaries/cif_core.dic
dictionary named 'cif_core.dic' version 2.4.2 from 2011-04-26.

Automatic conversion script
Id: cif_fix_values 4973 2017-02-22 13:04:09Z antanas 
;
_cod_original_sg_symbol_H-M P-1
_cod_database_code 7043522

loop_
_symmetry_equiv_pos_as_xyz
'x, y, z'
'-x, -y, -z'

loop_
_atom_site_label
_atom_site_type_symbol
_atom_site_fract_x
_atom_site_fract_y
_atom_site_fract_z
_atom_site_U_iso_or_equiv
_atom_site_adp_type
_atom_site_occupancy
_atom_site_symmetry_multiplicity
_atom_site_calc_flag
_atom_site_refinement_flags
C1 C 0.7980(7) 0.1553(7) 0.5834(4) 0.0522(16) Uani 1 1 d .
H1 H 0.7419 0.2407 0.5522 0.063 Uiso 1 1 calc R
C2 C 0.9569(9) 0.1087(10) 0.5914(6) 0.079(2) Uani 1 1 d .
H2 H 1.0074 0.1614 0.5621 0.094 Uiso 1 1 calc R
C3 C 1.0385(9) -0.0111(10) 0.6407(6) 0.075(2) Uani 1 1 d .
H3 H 1.1445 -0.0408 0.6458 0.090 Uiso 1 1 calc R
C4 C 0.9628(9) -0.0906(10) 0.6840(7) 0.098(3) Uani 1 1 d .
H4 H 1.0189 -0.1721 0.7198 0.118 Uiso 1 1 calc R
C5 C 0.8063(7) -0.0502(6) 0.6748(4) 0.0513(16) Uani 1 1 d .
H5 H 0.7559 -0.1039 0.7028 0.062 Uiso 1 1 calc R
C6 C 0.7259(6) 0.0734(6) 0.6221(4) 0.0413(14) Uani 1 1 d .
C7 C 0.4834(6) 0.1233(5) 0.6977(4) 0.0340(12) Uani 1 1 d .
C8 C 0.4049(7) 0.0358(6) 0.7242(4) 0.0468(15) Uani 1 1 d .
H8 H 0.4061 -0.0286 0.6883 0.056 Uiso 1 1 calc R
C9 C 0.3282(8) 0.0456(7) 0.8017(5) 0.0599(18) Uani 1 1 d .
H9 H 0.2761 -0.0117 0.8186 0.072 Uiso 1 1 calc R
C10 C 0.3266(9) 0.1382(8) 0.8549(5) 0.066(2) Uani 1 1 d .
H10 H 0.2726 0.1451 0.9078 0.079 Uiso 1 1 calc R
C11 C 0.4072(9) 0.2247(8) 0.8298(5) 0.071(2) Uani 1 1 d .
H11 H 0.4075 0.2874 0.8667 0.085 Uiso 1 1 calc R
C12 C 0.4845(7) 0.2158(6) 0.7514(4) 0.0454(14) Uani 1 1 d .
H12 H 0.5375 0.2725 0.7347 0.055 Uiso 1 1 calc R
C13 C 0.4927(6) 0.1435(5) 0.5321(4) 0.0334(12) Uani 1 1 d .
C14 C 0.3217(6) 0.2060(5) 0.5243(4) 0.0359(12) Uani 1 1 d .
H14A H 0.2787 0.2003 0.5835 0.043 Uiso 1 1 calc R
H14B H 0.2823 0.1596 0.4859 0.043 Uiso 1 1 calc R
C15 C 0.2836(6) 0.3680(5) 0.3430(4) 0.0351(12) Uani 1 1 d .
H15A H 0.3770 0.2925 0.3346 0.042 Uiso 1 1 calc R
H15B H 0.1972 0.3485 0.3240 0.042 Uiso 1 1 calc R
C16 C 0.2842(6) 0.4925(5) 0.2904(4) 0.0333(12) Uani 1 1 d .
C17 C 0.2248(7) 0.6403(5) 0.1480(4) 0.0398(13) Uani 1 1 d .
C18 C 0.1350(8) 0.7633(6) 0.1730(5) 0.0569(17) Uani 1 1 d .
H18 H 0.0789 0.7679 0.2250 0.068 Uiso 1 1 calc R
C19 C 0.1305(10) 0.8847(7) 0.1162(6) 0.070(2) Uani 1 1 d .
H19 H 0.0757 0.9694 0.1329 0.084 Uiso 1 1 calc R
C20 C 0.2027(10) 0.8751(8) 0.0424(6) 0.076(2) Uani 1 1 d .
H20 H 0.1937 0.9543 0.0046 0.091 Uiso 1 1 calc R
C21 C 0.2919(10) 0.7540(9) 0.0166(5) 0.072(2) Uani 1 1 d .
H21 H 0.3427 0.7529 -0.0374 0.086 Uiso 1 1 calc R
C22 C 0.3071(8) 0.6387(7) 0.0670(4) 0.0535(16) Uani 1 1 d .
H22 H 0.3710 0.5568 0.0499 0.064 Uiso 1 1 calc R
C23 C 0.1833(7) 0.4281(5) 0.1606(4) 0.0382(13) Uani 1 1 d .
C24 C 0.0335(8) 0.4687(7) 0.1374(4) 0.0537(16) Uani 1 1 d .
H24 H -0.0352 0.5521 0.1496 0.064 Uiso 1 1 calc R
C25 C -0.0175(10) 0.3854(9) 0.0951(5) 0.068(2) Uani 1 1 d .
H25 H -0.1207 0.4123 0.0792 0.082 Uiso 1 1 calc R
C26 C 0.0847(12) 0.2637(8) 0.0770(6) 0.081(3) Uani 1 1 d .
H26 H 0.0510 0.2090 0.0470 0.097 Uiso 1 1 calc R
C27 C 0.2329(10) 0.2220(7) 0.1018(5) 0.072(2) Uani 1 1 d .
H27 H 0.3003 0.1368 0.0920 0.086 Uiso 1 1 calc R
C28 C 0.2858(8) 0.3056(6) 0.1421(4) 0.0506(15) Uani 1 1 d .
H28 H 0.3895 0.2792 0.1564 0.061 Uiso 1 1 calc R
C29 C 0.6587(9) 0.3533(10) 0.2689(7) 0.088(3) Uani 1 1 d .
C30 C 0.6925(11) 0.3925(12) 0.3515(8) 0.119(4) Uani 1 1 d .
H30A H 0.6013 0.4584 0.3711 0.178 Uiso 1 1 calc R
H30B H 0.7693 0.4310 0.3414 0.178 Uiso 1 1 calc R
H30C H 0.7295 0.3144 0.3971 0.178 Uiso 1 1 calc R
Cl1 Cl 0.06370(17) 0.41586(17) 0.64839(10) 0.0538(4) Uani 1 1 d .
N1 N 0.5621(5) 0.1163(4) 0.6156(3) 0.0345(10) Uani 1 1 d .
N2 N 0.2369(5) 0.5178(4) 0.2016(3) 0.0378(11) Uani 1 1 d .
N3 N 0.6348(10) 0.3154(13) 0.2095(7) 0.161(5) Uani 1 1 d .
O1 O 0.5653(4) 0.1231(4) 0.4626(3) 0.0463(10) Uani 1 1 d .
O2 O 0.3312(5) 0.5692(4) 0.3221(3) 0.0450(10) Uani 1 1 d .
Pd1 Pd 0.0000 0.5000 0.5000 0.0316(2) Uani 1 2 d S
Se1 Se 0.26854(5) 0.39534(5) 0.47131(3) 0.0320(2) Uani 1 1 d .

loop_
_atom_site_aniso_label
_atom_site_aniso_U_11
_atom_site_aniso_U_22
_atom_site_aniso_U_33
_atom_site_aniso_U_23
_atom_site_aniso_U_13
_atom_site_aniso_U_12
C1 0.056(4) 0.060(4) 0.045(4) 0.002(3) 0.006(3) -0.030(3)
C2 0.057(5) 0.104(7) 0.097(7) -0.032(6) 0.014(4) -0.049(5)
C3 0.041(4) 0.110(7) 0.076(6) -0.021(5) -0.002(4) -0.027(5)
C4 0.052(5) 0.097(6) 0.106(7) -0.043(6) -0.032(5) 0.029(5)
C5 0.042(3) 0.054(4) 0.050(4) 0.000(3) 0.000(3) -0.012(3)
C6 0.037(3) 0.041(3) 0.046(4) -0.016(3) 0.004(3) -0.011(2)
C7 0.033(3) 0.039(3) 0.028(3) -0.001(2) 0.002(2) -0.014(2)
C8 0.053(4) 0.045(3) 0.042(4) -0.008(3) -0.004(3) -0.016(3)
C9 0.077(5) 0.066(4) 0.050(5) -0.010(4) 0.024(4) -0.043(4)
C10 0.080(5) 0.094(6) 0.033(4) -0.005(4) 0.020(3) -0.045(4)
C11 0.074(5) 0.088(5) 0.054(5) -0.041(4) -0.001(4) -0.022(4)
C12 0.054(4) 0.055(4) 0.037(4) -0.012(3) 0.009(3) -0.031(3)
C13 0.038(3) 0.026(2) 0.033(4) 0.002(2) 0.005(2) -0.012(2)
C14 0.035(3) 0.031(3) 0.036(3) 0.011(2) 0.004(2) -0.011(2)
C15 0.042(3) 0.032(3) 0.032(3) -0.010(2) 0.008(2) -0.013(2)
C16 0.036(3) 0.032(3) 0.029(3) -0.007(2) 0.004(2) -0.008(2)
C17 0.053(3) 0.043(3) 0.030(3) 0.000(2) -0.005(3) -0.027(3)
C18 0.065(4) 0.047(4) 0.055(4) -0.016(3) 0.007(3) -0.015(3)
C19 0.103(6) 0.042(4) 0.063(6) -0.003(3) 0.013(4) -0.027(4)
C20 0.113(7) 0.062(5) 0.062(6) 0.002(4) -0.018(5) -0.046(5)
C21 0.097(6) 0.088(6) 0.043(5) 0.009(4) 0.007(4) -0.056(5)
C22 0.068(4) 0.056(4) 0.043(4) -0.013(3) 0.012(3) -0.029(3)
C23 0.059(4) 0.040(3) 0.020(3) -0.002(2) 0.003(2) -0.025(3)
C24 0.057(4) 0.062(4) 0.050(4) -0.014(3) 0.004(3) -0.029(3)
C25 0.084(5) 0.092(6) 0.041(4) 0.001(4) -0.015(4) -0.049(5)
C26 0.128(8) 0.063(5) 0.068(6) -0.018(4) -0.015(5) -0.052(5)
C27 0.097(6) 0.049(4) 0.075(6) -0.021(4) 0.003(5) -0.029(4)
C28 0.073(4) 0.044(3) 0.036(4) -0.007(3) 0.000(3) -0.021(3)
C29 0.044(4) 0.106(7) 0.113(8) -0.049(6) 0.002(5) -0.015(4)
C30 0.084(6) 0.128(8) 0.131(9) -0.063(7) -0.037(6) -0.006(6)
Cl1 0.0441(8) 0.0674(10) 0.0310(9) -0.0001(7) 0.0008(6) -0.0017(7)
N1 0.031(2) 0.042(2) 0.027(3) -0.006(2) -0.0002(19) -0.0090(19)
N2 0.045(3) 0.034(2) 0.037(3) -0.004(2) 0.004(2) -0.018(2)
N3 0.074(6) 0.246(13) 0.158(10) -0.139(10) 0.000(6) -0.015(7)
O1 0.039(2) 0.048(2) 0.040(3) -0.0085(19) 0.0044(18) -0.0036(18)
O2 0.064(3) 0.042(2) 0.037(2) -0.0014(18) -0.0045(19) -0.030(2)
Pd1 0.0320(3) 0.0302(3) 0.0280(4) -0.0030(2) 0.0015(2) -0.0069(2)
Se1 0.0328(3) 0.0308(3) 0.0296(4) -0.0038(2) 0.0009(2) -0.0090(2)

loop_
_atom_type_symbol
_atom_type_description
_atom_type_scat_dispersion_real
_atom_type_scat_dispersion_imag
_atom_type_scat_source
C C 0.0033 0.0016 'International Tables Vol C Tables 4.2.6.8 and 6.1.1.4'
H H 0.0000 0.0000 'International Tables Vol C Tables 4.2.6.8 and 6.1.1.4'
N N 0.0061 0.0033 'International Tables Vol C Tables 4.2.6.8 and 6.1.1.4'
O O 0.0106 0.0060 'International Tables Vol C Tables 4.2.6.8 and 6.1.1.4'
Cl Cl 0.1484 0.1585 'International Tables Vol C Tables 4.2.6.8 and 6.1.1.4'
Se Se -0.0929 2.2259 'International Tables Vol C Tables 4.2.6.8 and 6.1.1.4'
Pd Pd -0.9988 1.0072 'International Tables Vol C Tables 4.2.6.8 and 6.1.1.4'

loop_
_geom_angle_atom_site_label_1
_geom_angle_atom_site_label_2
_geom_angle_atom_site_label_3
_geom_angle
_geom_angle_site_symmetry_1
_geom_angle_site_symmetry_3
C6 C1 C2 118.8(7) . .
C6 C1 H1 120.6 . .
C2 C1 H1 120.6 . .
C3 C2 C1 121.1(8) . .
C3 C2 H2 119.4 . .
C1 C2 H2 119.4 . .
C2 C3 C4 119.5(7) . .
C2 C3 H3 120.3 . .
C4 C3 H3 120.3 . .
C5 C4 C3 121.0(8) . .
C5 C4 H4 119.5 . .
C3 C4 H4 119.5 . .
C4 C5 C6 117.8(7) . .
C4 C5 H5 121.1 . .
C6 C5 H5 121.1 . .
C1 C6 C5 121.5(6) . .
C1 C6 N1 121.2(5) . .
C5 C6 N1 117.2(5) . .
C12 C7 C8 120.0(5) . .
C12 C7 N1 119.2(5) . .
C8 C7 N1 120.8(5) . .
C9 C8 C7 120.0(6) . .
C9 C8 H8 120.0 . .
C7 C8 H8 120.0 . .
C8 C9 C10 120.6(6) . .
C8 C9 H9 119.7 . .
C10 C9 H9 119.7 . .
C9 C10 C11 119.8(6) . .
C9 C10 H10 120.1 . .
C11 C10 H10 120.1 . .
C12 C11 C10 120.0(6) . .
C12 C11 H11 120.0 . .
C10 C11 H11 120.0 . .
C11 C12 C7 119.6(6) . .
C11 C12 H12 120.2 . .
C7 C12 H12 120.2 . .
O1 C13 N1 122.6(5) . .
O1 C13 C14 119.0(5) . .
N1 C13 C14 118.4(5) . .
C13 C14 Se1 106.5(3) . .
C13 C14 H14A 110.4 . .
Se1 C14 H14A 110.4 . .
C13 C14 H14B 110.4 . .
Se1 C14 H14B 110.4 . .
H14A C14 H14B 108.6 . .
C16 C15 Se1 107.4(3) . .
C16 C15 H15A 110.2 . .
Se1 C15 H15A 110.2 . .
C16 C15 H15B 110.2 . .
Se1 C15 H15B 110.2 . .
H15A C15 H15B 108.5 . .
O2 C16 N2 120.4(5) . .
O2 C16 C15 122.3(5) . .
N2 C16 C15 117.3(4) . .
C18 C17 N2 121.0(5) . .
C18 C17 C22 118.8(6) . .
N2 C17 C22 120.2(5) . .
C17 C18 C19 118.1(6) . .
C17 C18 H18 120.9 . .
C19 C18 H18 120.9 . .
C20 C19 C18 119.4(7) . .
C20 C19 H19 120.3 . .
C18 C19 H19 120.3 . .
C19 C20 C21 123.1(7) . .
C19 C20 H20 118.4 . .
C21 C20 H20 118.4 . .
C22 C21 C20 120.9(7) . .
C22 C21 H21 119.5 . .
C20 C21 H21 119.5 . .
C21 C22 C17 119.5(7) . .
C21 C22 H22 120.2 . .
C17 C22 H22 120.2 . .
C24 C23 C28 120.6(5) . .
C24 C23 N2 119.4(5) . .
C28 C23 N2 119.9(5) . .
C23 C24 C25 119.6(7) . .
C23 C24 H24 120.2 . .
C25 C24 H24 120.2 . .
C26 C25 C24 119.6(7) . .
C26 C25 H25 120.2 . .
C24 C25 H25 120.2 . .
C27 C26 C25 120.9(7) . .
C27 C26 H26 119.6 . .
C25 C26 H26 119.6 . .
C26 C27 C28 120.1(7) . .
C26 C27 H27 120.0 . .
C28 C27 H27 120.0 . .
C23 C28 C27 119.2(7) . .
C23 C28 H28 120.4 . .
C27 C28 H28 120.4 . .
N3 C29 C30 175.3(14) . .
C29 C30 H30A 109.5 . .
C29 C30 H30B 109.5 . .
H30A C30 H30B 109.5 . .
C29 C30 H30C 109.5 . .
H30A C30 H30C 109.5 . .
H30B C30 H30C 109.5 . .
C13 N1 C7 124.1(4) . .
C13 N1 C6 118.5(5) . .
C7 N1 C6 117.4(4) . .
C16 N2 C17 120.5(4) . .
C16 N2 C23 122.2(4) . .
C17 N2 C23 117.0(4) . .
Cl1 Pd1 Cl1 180.00(3) . 2_566
Cl1 Pd1 Se1 87.18(4) . .
Cl1 Pd1 Se1 92.82(4) 2_566 .
Cl1 Pd1 Se1 92.82(4) . 2_566
Cl1 Pd1 Se1 87.18(4) 2_566 2_566
Se1 Pd1 Se1 180.0 . 2_566
C14 Se1 C15 97.6(2) . .
C14 Se1 Pd1 103.57(15) . .
C15 Se1 Pd1 107.27(16) . .

loop_
_geom_bond_atom_site_label_1
_geom_bond_atom_site_label_2
_geom_bond_distance
_geom_bond_site_symmetry_2
C1 C6 1.366(8) .
C1 C2 1.392(10) .
C1 H1 0.9300 .
C2 C3 1.343(12) .
C2 H2 0.9300 .
C3 C4 1.396(12) .
C3 H3 0.9300 .
C4 C5 1.377(10) .
C4 H4 0.9300 .
C5 C6 1.390(9) .
C5 H5 0.9300 .
C6 N1 1.438(7) .
C7 C12 1.365(7) .
C7 C8 1.413(8) .
C7 N1 1.420(7) .
C8 C9 1.350(8) .
C8 H8 0.9300 .
C9 C10 1.354(10) .
C9 H9 0.9300 .
C10 C11 1.415(10) .
C10 H10 0.9300 .
C11 C12 1.365(9) .
C11 H11 0.9300 .
C12 H12 0.9300 .
C13 O1 1.234(6) .
C13 N1 1.361(7) .
C13 C14 1.497(7) .
C14 Se1 1.955(5) .
C14 H14A 0.9700 .
C14 H14B 0.9700 .
C15 C16 1.456(7) .
C15 Se1 1.974(5) .
C15 H15A 0.9700 .
C15 H15B 0.9700 .
C16 O2 1.222(6) .
C16 N2 1.363(7) .
C17 C18 1.377(8) .
C17 N2 1.408(7) .
C17 C22 1.426(8) .
C18 C19 1.441(9) .
C18 H18 0.9300 .
C19 C20 1.283(10) .
C19 H19 0.9300 .
C20 C21 1.364(11) .
C20 H20 0.9300 .
C21 C22 1.318(9) .
C21 H21 0.9300 .
C22 H22 0.9300 .
C23 C24 1.348(8) .
C23 C28 1.374(8) .
C23 N2 1.449(7) .
C24 C25 1.387(9) .
C24 H24 0.9300 .
C25 C26 1.364(11) .
C25 H25 0.9300 .
C26 C27 1.339(11) .
C26 H26 0.9300 .
C27 C28 1.384(9) .
C27 H27 0.9300 .
C28 H28 0.9300 .
C29 N3 1.086(11) .
C29 C30 1.435(13) .
C30 H30A 0.9600 .
C30 H30B 0.9600 .
C30 H30C 0.9600 .
Cl1 Pd1 2.2736(16) .
Pd1 Cl1 2.2736(16) 2_566
Pd1 Se1 2.4151(7) .
Pd1 Se1 2.4151(7) 2_566

loop_
_geom_torsion_atom_site_label_1
_geom_torsion_atom_site_label_2
_geom_torsion_atom_site_label_3
_geom_torsion_atom_site_label_4
_geom_torsion
_geom_torsion_site_symmetry_1
C6 C1 C2 C3 -3.9(12) .
C1 C2 C3 C4 0.5(13) .
C2 C3 C4 C5 2.1(13) .
C3 C4 C5 C6 -1.1(12) .
C2 C1 C6 C5 4.9(10) .
C2 C1 C6 N1 -179.7(6) .
C4 C5 C6 C1 -2.4(10) .
C4 C5 C6 N1 -178.0(6) .
C12 C7 C8 C9 1.4(9) .
N1 C7 C8 C9 -178.7(6) .
C7 C8 C9 C10 -0.5(11) .
C8 C9 C10 C11 -0.7(12) .
C9 C10 C11 C12 1.0(12) .
C10 C11 C12 C7 0.0(11) .
C8 C7 C12 C11 -1.2(9) .
N1 C7 C12 C11 179.0(6) .
O1 C13 C14 Se1 -71.1(5) .
N1 C13 C14 Se1 106.3(4) .
Se1 C15 C16 O2 27.3(6) .
Se1 C15 C16 N2 -156.0(4) .
N2 C17 C18 C19 178.6(6) .
C22 C17 C18 C19 -0.8(9) .
C17 C18 C19 C20 3.7(11) .
C18 C19 C20 C21 -3.8(13) .
C19 C20 C21 C22 0.8(13) .
C20 C21 C22 C17 2.3(11) .
C18 C17 C22 C21 -2.2(9) .
N2 C17 C22 C21 178.5(6) .
C28 C23 C24 C25 0.6(9) .
N2 C23 C24 C25 177.6(6) .
C23 C24 C25 C26 -0.4(11) .
C24 C25 C26 C27 1.9(13) .
C25 C26 C27 C28 -3.5(13) .
C24 C23 C28 C27 -2.1(9) .
N2 C23 C28 C27 -179.1(6) .
C26 C27 C28 C23 3.5(11) .
O1 C13 N1 C7 -172.3(5) .
C14 C13 N1 C7 10.3(7) .
O1 C13 N1 C6 5.6(7) .
C14 C13 N1 C6 -171.7(4) .
C12 C7 N1 C13 -116.5(6) .
C8 C7 N1 C13 63.7(7) .
C12 C7 N1 C6 65.5(7) .
C8 C7 N1 C6 -114.3(6) .
C1 C6 N1 C13 61.5(7) .
C5 C6 N1 C13 -123.0(6) .
C1 C6 N1 C7 -120.4(6) .
C5 C6 N1 C7 55.1(7) .
O2 C16 N2 C17 -7.5(8) .
C15 C16 N2 C17 175.8(5) .
O2 C16 N2 C23 178.7(5) .
C15 C16 N2 C23 2.0(7) .
C18 C17 N2 C16 -56.3(7) .
C22 C17 N2 C16 123.1(6) .
C18 C17 N2 C23 117.9(6) .
C22 C17 N2 C23 -62.8(7) .
C24 C23 N2 C16 109.3(6) .
C28 C23 N2 C16 -73.6(7) .
C24 C23 N2 C17 -64.7(7) .
C28 C23 N2 C17 112.3(6) .
C13 C14 Se1 C15 85.3(4) .
C13 C14 Se1 Pd1 -164.8(3) .
C16 C15 Se1 C14 -166.6(4) .
C16 C15 Se1 Pd1 86.6(4) .
Cl1 Pd1 Se1 C14 54.35(19) .
Cl1 Pd1 Se1 C14 -125.65(19) 2_566
Se1 Pd1 Se1 C14 137(100) 2_566
Cl1 Pd1 Se1 C15 156.95(16) .
Cl1 Pd1 Se1 C15 -23.05(16) 2_566
Se1 Pd1 Se1 C15 -120(100) 2_566
